data_2213392
loop_
_publ_author_name
'Xiao-Tong Zhu'
'Shu-Jiang Tu'

_publ_section_title
;
 4-(4-Fluorophenyl)-6-(3-nitrophenyl)-3,4-dihydropyridin-2(1<i>H</i>)-one
;
_journal_coeditor_code HK2209
_journal_issue 5
_journal_name_full 'Acta Crystallographica Section E'
_journal_page_first o2108
_journal_page_last o2110
_journal_paper_doi 10.1107/S1600536807013633
_journal_volume 63
_journal_year 2007
_chemical_formula_iupac 'C17 H13 F N2 O3'
_chemical_formula_moiety 'C17 H13 F N2 O3'
_chemical_formula_sum 'C17 H13 F N2 O3'
_chemical_formula_weight 312.29
_chemical_melting_point 232.5(5)
_chemical_name_systematic
;
4-(4-Flurophenyl)-6-(3-nitrophenyl)-3,4-dihydropyridin-2(1H)-one
;
_space_group_IT_number 14
_symmetry_cell_setting monoclinic
_symmetry_space_group_name_Hall '-P 2ybc'
_symmetry_space_group_name_H-M 'P 1 21/c 1'
_atom_sites_solution_hydrogens geom
_atom_sites_solution_primary direct
_atom_sites_solution_secondary difmap
_cell_angle_alpha 90.00
_cell_angle_beta 103.789(4)
_cell_angle_gamma 90.00
_cell_formula_units_Z 4
_cell_length_a 13.960(3)
_cell_length_b 8.5633(18)
_cell_length_c 12.523(3)
_cell_measurement_reflns_used 1381
_cell_measurement_temperature 294(2)
_cell_measurement_theta_max 24.65
_cell_measurement_theta_min 2.81
_cell_volume 1453.9(6)
_computing_cell_refinement 'SAINT (Bruker, 1999)'
_computing_data_collection 'SMART (Bruker, 1998)'
_computing_data_reduction SAINT
_computing_molecular_graphics 'SHELXTL (Bruker, 1999)'
_computing_publication_material SHELXTL
_computing_structure_refinement 'SHELXL97 (Sheldrick, 1997)'
_computing_structure_solution 'SHELXS97 (Sheldrick, 1997)'
_diffrn_ambient_temperature 294(2)
_diffrn_measured_fraction_theta_full 0.997
_diffrn_measured_fraction_theta_max 0.997
_diffrn_measurement_device_type 'Bruker CCD area-detector'
_diffrn_measurement_method '\f and \w'
_diffrn_radiation_monochromator graphite
_diffrn_radiation_source 'fine-focus sealed tube'
_diffrn_radiation_type MoK\a
_diffrn_radiation_wavelength 0.71073
_diffrn_reflns_av_R_equivalents 0.0526
_diffrn_reflns_av_sigmaI/netI 0.0697
_diffrn_reflns_limit_h_max 17
_diffrn_reflns_limit_h_min -17
_diffrn_reflns_limit_k_max 10
_diffrn_reflns_limit_k_min -9
_diffrn_reflns_limit_l_max 14
_diffrn_reflns_limit_l_min -15
_diffrn_reflns_number 7954
_diffrn_reflns_theta_full 26.39
_diffrn_reflns_theta_max 26.39
_diffrn_reflns_theta_min 1.50
_exptl_absorpt_coefficient_mu 0.108
_exptl_absorpt_correction_T_max 0.981
_exptl_absorpt_correction_T_min 0.962
_exptl_absorpt_correction_type multi-scan
_exptl_absorpt_process_details '(SADABS; Sheldrick, 1996)'
_exptl_crystal_colour 'light yellow'
_exptl_crystal_density_diffrn 1.427
_exptl_crystal_density_method 'not measured'
_exptl_crystal_description block
_exptl_crystal_F_000 648
_exptl_crystal_size_max 0.24
_exptl_crystal_size_mid 0.22
_exptl_crystal_size_min 0.18
_refine_diff_density_max 0.160
_refine_diff_density_min -0.189
_refine_ls_extinction_method none
_refine_ls_goodness_of_fit_ref 0.989
_refine_ls_hydrogen_treatment constr
_refine_ls_matrix_type full
_refine_ls_number_parameters 208
_refine_ls_number_reflns 2977
_refine_ls_number_restraints 0
_refine_ls_restrained_S_all 0.989
_refine_ls_R_factor_all 0.1200
_refine_ls_R_factor_gt 0.0443
_refine_ls_shift/su_max 0.000
_refine_ls_shift/su_mean 0.000
_refine_ls_structure_factor_coef Fsqd
_refine_ls_weighting_details 'calc w=1/[\s^2^(Fo^2^)+(0.0541P)^2^+0.0424P] where P=(Fo^2^+2Fc^2^)/3'
_refine_ls_weighting_scheme calc
_refine_ls_wR_factor_gt 0.0970
_refine_ls_wR_factor_ref 0.1260
_reflns_number_gt 1475
_reflns_number_total 2977
_reflns_threshold_expression I>2\s(I)
_cod_data_source_file hk2209.cif
_cod_data_source_block I
_cod_depositor_comments
;
The following automatic conversions were performed:

'_chemical_melting_point' value '232-233' was changed to '232.5(5)' -
the average value was taken and precision was estimated.

Automatic conversion script
Id: cif_fix_values 1646 2011-03-28 12:23:43Z adriana 

The following automatic conversions were performed:

'_chemical_melting_point' value '232-233' was changed to '232.5(5)' -
the average value was taken and precision was estimated.

Automatic conversion script
Id: cif_fix_values 1715 2011-07-08 13:25:40Z adriana 
;
_cod_original_sg_symbol_H-M 'P 21/c'
_cod_database_code 2213392
_cod_database_fobs_code 2213392

loop_
_symmetry_equiv_pos_as_xyz
'x, y, z'
'-x, y+1/2, -z+1/2'
'-x, -y, -z'
'x, -y-1/2, z-1/2'

loop_
_atom_site_type_symbol
_atom_site_label
_atom_site_fract_x
_atom_site_fract_y
_atom_site_fract_z
_atom_site_U_iso_or_equiv
_atom_site_adp_type
_atom_site_calc_flag
_atom_site_refinement_flags
_atom_site_occupancy
F F1 0.78946(13) -0.1655(2) 1.29010(11) 0.0789(6) Uani d . 1
O O1 1.04678(15) 0.4446(3) 0.62439(18) 0.0876(7) Uani d . 1
O O2 0.99304(15) 0.4310(3) 0.77082(18) 0.0823(7) Uani d . 1
O O3 0.46242(13) -0.0937(2) 0.60918(13) 0.0669(6) Uani d . 1
N N1 0.99112(16) 0.3923(3) 0.6762(2) 0.0547(6) Uani d . 1
N N2 0.60903(13) 0.0255(2) 0.62412(15) 0.0441(5) Uani d . 1
H H2 0.5940 0.0470 0.5550 0.053 Uiso calc R 1
C C1 0.84672(16) 0.2335(3) 0.67593(18) 0.0360(6) Uani d . 1
H H1 0.8452 0.2788 0.7430 0.043 Uiso calc R 1
C C2 0.91898(16) 0.2743(3) 0.62407(19) 0.0386(6) Uani d . 1
C C3 0.92517(18) 0.2107(3) 0.5249(2) 0.0484(7) Uani d . 1
H H3 0.9747 0.2405 0.4909 0.058 Uiso calc R 1
C C4 0.85556(19) 0.1016(3) 0.47801(19) 0.0493(7) Uani d . 1
H H4 0.8588 0.0545 0.4120 0.059 Uiso calc R 1
C C5 0.78057(17) 0.0608(3) 0.52803(18) 0.0418(6) Uani d . 1
H H5 0.7328 -0.0104 0.4937 0.050 Uiso calc R 1
C C6 0.77572(16) 0.1246(3) 0.62852(16) 0.0335(5) Uani d . 1
C C7 0.70100(16) 0.0770(3) 0.68827(17) 0.0344(5) Uani d . 1
C C8 0.71617(17) 0.0791(3) 0.79684(18) 0.0400(6) Uani d . 1
H H8 0.7771 0.1118 0.8388 0.048 Uiso calc R 1
C C9 0.63783(17) 0.0303(3) 0.85426(18) 0.0405(6) Uani d . 1
H H9 0.5946 0.1202 0.8553 0.049 Uiso calc R 1
C C10 0.57687(17) -0.0971(3) 0.78540(17) 0.0432(6) Uani d . 1
H H10A 0.6158 -0.1921 0.7925 0.052 Uiso calc R 1
H H10B 0.5194 -0.1181 0.8140 0.052 Uiso calc R 1
C C11 0.54353(18) -0.0558(3) 0.66617(19) 0.0456(7) Uani d . 1
C C12 0.67915(17) -0.0210(3) 0.97197(17) 0.0377(6) Uani d . 1
C C13 0.76049(19) -0.1187(3) 0.99936(19) 0.0494(7) Uani d . 1
H H13 0.7905 -0.1517 0.9445 0.059 Uiso calc R 1
C C14 0.79815(19) -0.1682(3) 1.10595(19) 0.0527(7) Uani d . 1
H H14 0.8527 -0.2339 1.1234 0.063 Uiso calc R 1
C C15 0.7532(2) -0.1181(3) 1.18456(19) 0.0495(7) Uani d . 1
C C16 0.6736(2) -0.0217(3) 1.1623(2) 0.0554(7) Uani d . 1
H H16 0.6446 0.0108 1.2181 0.066 Uiso calc R 1
C C17 0.63649(18) 0.0274(3) 1.0549(2) 0.0472(7) Uani d . 1
H H17 0.5822 0.0938 1.0387 0.057 Uiso calc R 1

loop_
_atom_site_aniso_label
_atom_site_aniso_U_11
_atom_site_aniso_U_22
_atom_site_aniso_U_33
_atom_site_aniso_U_12
_atom_site_aniso_U_13
_atom_site_aniso_U_23
F1 0.1122(14) 0.0808(12) 0.0342(8) -0.0165(10) -0.0012(8) 0.0129(8)
O1 0.0671(14) 0.1091(19) 0.0933(16) -0.0450(13) 0.0324(12) -0.0024(13)
O2 0.0758(15) 0.0998(18) 0.0719(15) -0.0441(12) 0.0189(12) -0.0317(13)
O3 0.0440(11) 0.1045(16) 0.0437(10) -0.0318(11) -0.0063(9) 0.0153(10)
N1 0.0393(13) 0.0609(15) 0.0621(15) -0.0119(12) 0.0081(12) 0.0041(13)
N2 0.0353(12) 0.0630(14) 0.0296(10) -0.0121(10) -0.0007(9) 0.0085(9)
C1 0.0334(13) 0.0388(14) 0.0347(12) 0.0000(11) 0.0056(11) 0.0004(10)
C2 0.0318(14) 0.0390(14) 0.0429(14) -0.0037(11) 0.0048(11) 0.0055(11)
C3 0.0464(16) 0.0559(17) 0.0466(15) -0.0027(13) 0.0184(13) 0.0102(13)
C4 0.0586(17) 0.0546(17) 0.0383(14) -0.0040(14) 0.0182(13) -0.0019(13)
C5 0.0441(15) 0.0428(15) 0.0359(13) -0.0082(12) 0.0045(11) -0.0005(11)
C6 0.0345(13) 0.0354(14) 0.0284(12) 0.0024(11) 0.0030(10) 0.0033(10)
C7 0.0300(13) 0.0370(14) 0.0337(13) -0.0027(10) 0.0027(10) 0.0018(10)
C8 0.0372(14) 0.0444(15) 0.0357(13) -0.0081(11) 0.0034(11) -0.0004(11)
C9 0.0403(14) 0.0442(15) 0.0380(13) 0.0033(12) 0.0115(11) 0.0005(11)
C10 0.0367(14) 0.0548(16) 0.0376(13) -0.0065(12) 0.0080(11) 0.0057(12)
C11 0.0374(15) 0.0578(18) 0.0399(14) -0.0076(13) 0.0057(12) 0.0055(12)
C12 0.0391(14) 0.0418(14) 0.0321(13) -0.0072(12) 0.0080(11) -0.0028(11)
C13 0.0598(18) 0.0543(17) 0.0345(13) 0.0091(14) 0.0119(13) -0.0046(12)
C14 0.0618(18) 0.0484(16) 0.0413(15) 0.0060(14) -0.0007(13) -0.0013(13)
C15 0.068(2) 0.0468(16) 0.0285(13) -0.0167(14) 0.0010(13) 0.0052(12)
C16 0.0605(19) 0.072(2) 0.0376(15) -0.0120(16) 0.0193(14) -0.0078(14)
C17 0.0417(15) 0.0576(17) 0.0442(15) -0.0036(13) 0.0143(12) -0.0033(13)

loop_
_atom_type_symbol
_atom_type_description
_atom_type_scat_dispersion_real
_atom_type_scat_dispersion_imag
_atom_type_scat_source
C C 0.0033 0.0016 'International Tables Vol C Tables 4.2.6.8 and 6.1.1.4'
H H 0.0000 0.0000 'International Tables Vol C Tables 4.2.6.8 and 6.1.1.4'
N N 0.0061 0.0033 'International Tables Vol C Tables 4.2.6.8 and 6.1.1.4'
O O 0.0106 0.0060 'International Tables Vol C Tables 4.2.6.8 and 6.1.1.4'
F F 0.0171 0.0103 'International Tables Vol C Tables 4.2.6.8 and 6.1.1.4'

loop_
_geom_angle_atom_site_label_1
_geom_angle_atom_site_label_2
_geom_angle_atom_site_label_3
_geom_angle
O1 N1 O2 123.4(2)
O1 N1 C2 118.5(2)
O2 N1 C2 118.2(2)
C11 N2 C7 123.12(19)
C11 N2 H2 118.4
C7 N2 H2 118.4
C2 C1 C6 120.1(2)
C2 C1 H1 120.0
C6 C1 H1 120.0
C1 C2 C3 122.6(2)
C1 C2 N1 118.1(2)
C3 C2 N1 119.4(2)
C4 C3 C2 117.6(2)
C4 C3 H3 121.2
C2 C3 H3 121.2
C3 C4 C5 120.7(2)
C3 C4 H4 119.6
C5 C4 H4 119.6
C4 C5 C6 121.0(2)
C4 C5 H5 119.5
C6 C5 H5 119.5
C1 C6 C5 117.9(2)
C1 C6 C7 119.15(19)
C5 C6 C7 122.9(2)
C8 C7 N2 119.3(2)
C8 C7 C6 123.8(2)
N2 C7 C6 116.96(18)
C7 C8 C9 122.0(2)
C7 C8 H8 119.0
C9 C8 H8 119.0
C8 C9 C12 113.22(19)
C8 C9 C10 107.51(18)
C12 C9 C10 112.09(19)
C8 C9 H9 107.9
C12 C9 H9 107.9
C10 C9 H9 107.9
C11 C10 C9 113.3(2)
C11 C10 H10A 108.9
C9 C10 H10A 108.9
C11 C10 H10B 108.9
C9 C10 H10B 108.9
H10A C10 H10B 107.7
O3 C11 N2 121.6(2)
O3 C11 C10 122.8(2)
N2 C11 C10 115.6(2)
C17 C12 C13 118.1(2)
C17 C12 C9 120.9(2)
C13 C12 C9 121.0(2)
C14 C13 C12 121.7(2)
C14 C13 H13 119.1
C12 C13 H13 119.1
C15 C14 C13 118.0(2)
C15 C14 H14 121.0
C13 C14 H14 121.0
C14 C15 C16 122.7(2)
C14 C15 F1 118.8(3)
C16 C15 F1 118.5(2)
C15 C16 C17 118.8(2)
C15 C16 H16 120.6
C17 C16 H16 120.6
C12 C17 C16 120.7(2)
C12 C17 H17 119.6
C16 C17 H17 119.6

loop_
_geom_bond_atom_site_label_1
_geom_bond_atom_site_label_2
_geom_bond_distance
F1 C15 1.360(3)
O1 N1 1.211(2)
O2 N1 1.224(3)
O3 C11 1.229(3)
N1 C2 1.466(3)
N2 C11 1.352(3)
N2 C7 1.413(3)
N2 H2 0.8600
C1 C2 1.369(3)
C1 C6 1.387(3)
C1 H1 0.9300
C2 C3 1.378(3)
C3 C4 1.375(3)
C3 H3 0.9300
C4 C5 1.387(3)
C4 H4 0.9300
C5 C6 1.388(3)
C5 H5 0.9300
C6 C7 1.479(3)
C7 C8 1.325(3)
C8 C9 1.504(3)
C8 H8 0.9300
C9 C12 1.514(3)
C9 C10 1.520(3)
C9 H9 0.9800
C10 C11 1.497(3)
C10 H10A 0.9700
C10 H10B 0.9700
C12 C17 1.379(3)
C12 C13 1.386(3)
C13 C14 1.380(3)
C13 H13 0.9300
C14 C15 1.357(3)
C14 H14 0.9300
C15 C16 1.359(4)
C16 C17 1.386(3)
C16 H16 0.9300
C17 H17 0.9300

loop_
_geom_hbond_atom_site_label_D
_geom_hbond_atom_site_label_H
_geom_hbond_atom_site_label_A
_geom_hbond_site_symmetry_A
_geom_hbond_distance_DH
_geom_hbond_distance_HA
_geom_hbond_distance_DA
_geom_hbond_angle_DHA
N2 H2 O3 3_656 0.86 2.06 2.913(2) 171.9

loop_
_geom_torsion_atom_site_label_1
_geom_torsion_atom_site_label_2
_geom_torsion_atom_site_label_3
_geom_torsion_atom_site_label_4
_geom_torsion
_geom_torsion_publ_flag
C6 C1 C2 C3 -0.3(3) ?
C6 C1 C2 N1 178.7(2) ?
O1 N1 C2 C1 -170.1(2) ?
O2 N1 C2 C1 11.1(3) ?
O1 N1 C2 C3 8.9(3) ?
O2 N1 C2 C3 -169.8(2) ?
C1 C2 C3 C4 -0.4(4) ?
N1 C2 C3 C4 -179.4(2) ?
C2 C3 C4 C5 1.7(4) ?
C3 C4 C5 C6 -2.4(4) ?
C2 C1 C6 C5 -0.4(3) ?
C2 C1 C6 C7 177.3(2) ?
C4 C5 C6 C1 1.7(3) ?
C4 C5 C6 C7 -175.9(2) ?
C11 N2 C7 C8 -16.1(3) yes
C11 N2 C7 C6 163.5(2) ?
C1 C6 C7 C8 -27.8(3) ?
C5 C6 C7 C8 149.8(2) ?
C1 C6 C7 N2 152.7(2) ?
C5 C6 C7 N2 -29.7(3) ?
N2 C7 C8 C9 -0.8(3) yes
C6 C7 C8 C9 179.7(2) ?
C7 C8 C9 C12 156.8(2) ?
C7 C8 C9 C10 32.4(3) yes
C8 C9 C10 C11 -49.2(3) yes
C12 C9 C10 C11 -174.20(19) ?
C7 N2 C11 O3 177.1(2) ?
C7 N2 C11 C10 -3.4(3) yes
C9 C10 C11 O3 -143.2(2) ?
C9 C10 C11 N2 37.3(3) yes
C8 C9 C12 C17 136.1(2) ?
C10 C9 C12 C17 -102.1(3) ?
C8 C9 C12 C13 -44.3(3) ?
C10 C9 C12 C13 77.5(3) ?
C17 C12 C13 C14 0.5(4) ?
C9 C12 C13 C14 -179.1(2) ?
C12 C13 C14 C15 -0.1(4) ?
C13 C14 C15 C16 -0.3(4) ?
C13 C14 C15 F1 -179.9(2) ?
C14 C15 C16 C17 0.2(4) ?
F1 C15 C16 C17 179.8(2) ?
C13 C12 C17 C16 -0.6(4) ?
C9 C12 C17 C16 179.0(2) ?
C15 C16 C17 C12 0.3(4) ?
